data_7237335
loop_
_publ_author_name
'Gao, Ping'
'Sun, Xiang-Ying'
'Liu, Bin'
'Lian, Hui-Ting'
'Liu, Xin-Qiang'
'Shen, Jiang-Shan'

_publ_section_title
;
 Cu MOF-based catalytic sensing for formaldehyde
;
_journal_issue 30
_journal_name_full 'Journal of Materials Chemistry C'
_journal_page_first 8105
_journal_paper_doi 10.1039/C8TC01703D
_journal_volume 6
_journal_year 2018
_chemical_formula_moiety '0.02(C288 H96 Cu48 O240)'
_chemical_formula_sum 'C6 H2 Cu O5'
_chemical_formula_weight 217.62
_chemical_properties_physical Efflorescent
_space_group_crystal_system cubic
_space_group_IT_number 225
_space_group_name_Hall '-F 4 2 3'
_space_group_name_H-M_alt 'F m -3 m'
_atom_sites_solution_hydrogens geom
_audit_creation_date 2018-06-13
_audit_creation_method
;
Olex2 1.2-alpha
(compiled 2018.05.18 svn.r3508 for OlexSys, GUI svn.r5497)
;
_audit_update_record
;
2018-07-09 deposited with the CCDC.
2018-07-09 downloaded from the CCDC.
;
_cell_angle_alpha 90
_cell_angle_beta 90
_cell_angle_gamma 90
_cell_formula_units_Z 48
_cell_length_a 26.3805(3)
_cell_length_b 26.3805(3)
_cell_length_c 26.3805(3)
_cell_measurement_reflns_used 3884
_cell_measurement_temperature 293(2)
_cell_measurement_theta_max 27.2590
_cell_measurement_theta_min 3.3610
_cell_volume 18359.0(4)
_computing_cell_refinement
;
CrysAlisPro, Agilent Technologies,
Version 1.171.36.32 (release 02-08-2013 CrysAlis171 .NET)
(compiled Aug  2 2013,16:46:58)
;
_computing_data_collection
;
CrysAlisPro, Agilent Technologies,
Version 1.171.36.32 (release 02-08-2013 CrysAlis171 .NET)
(compiled Aug  2 2013,16:46:58)
;
_computing_data_reduction
;
CrysAlisPro, Agilent Technologies,
Version 1.171.36.32 (release 02-08-2013 CrysAlis171 .NET)
(compiled Aug  2 2013,16:46:58)
;
_computing_molecular_graphics 'Olex2 (Dolomanov et al., 2009)'
_computing_publication_material 'Olex2 (Dolomanov et al., 2009)'
_computing_structure_refinement 'ShelXL (Sheldrick, 2015)'
_computing_structure_solution 'SHELXT 2014/5 (Sheldrick, 2014)'
_diffrn_ambient_temperature 293
_diffrn_detector_area_resol_mean 16.1213
_diffrn_measured_fraction_theta_full 0.983
_diffrn_measured_fraction_theta_max 0.985
_diffrn_measurement_details
;
#__ type_ start__ end____ width___ exp.time_
  1 omega  -50.00   77.00   1.0000   12.5000
omega____ theta____ kappa____ phi______ frames
    -       16.8067    0.0000 -120.0000 127

#__ type_ start__ end____ width___ exp.time_
  2 omega   58.00   84.00   1.0000   12.5000
omega____ theta____ kappa____ phi______ frames
    -       16.8067 -178.0000   30.0000 26
;
_diffrn_measurement_device_type 'Xcalibur, Eos, Gemini'
_diffrn_measurement_method '\w scans'
_diffrn_orient_matrix_UB_11 0.0245303000
_diffrn_orient_matrix_UB_12 0.0043583000
_diffrn_orient_matrix_UB_13 0.0101006000
_diffrn_orient_matrix_UB_21 0.0080266000
_diffrn_orient_matrix_UB_22 0.0098014000
_diffrn_orient_matrix_UB_23 -0.0237120000
_diffrn_orient_matrix_UB_31 -0.0075176000
_diffrn_orient_matrix_UB_32 0.0246679000
_diffrn_orient_matrix_UB_33 0.0076332000
_diffrn_radiation_monochromator graphite
_diffrn_radiation_type MoK\a
_diffrn_radiation_wavelength 0.71073
_diffrn_reflns_av_R_equivalents 0.0362
_diffrn_reflns_av_unetI/netI 0.0139
_diffrn_reflns_Laue_measured_fraction_full 0.983
_diffrn_reflns_Laue_measured_fraction_max 0.985
_diffrn_reflns_limit_h_max 32
_diffrn_reflns_limit_h_min -22
_diffrn_reflns_limit_k_max 24
_diffrn_reflns_limit_k_min -28
_diffrn_reflns_limit_l_max 32
_diffrn_reflns_limit_l_min -15
_diffrn_reflns_number 13694
_diffrn_reflns_point_group_measured_fraction_full 0.983
_diffrn_reflns_point_group_measured_fraction_max 0.985
_diffrn_reflns_theta_full 25.242
_diffrn_reflns_theta_max 26.315
_diffrn_reflns_theta_min 3.089
_diffrn_source 'Enhance (Mo) X-ray Source'
_exptl_absorpt_coefficient_mu 1.415
_exptl_absorpt_correction_T_max 1.00000
_exptl_absorpt_correction_T_min 0.42285
_exptl_absorpt_correction_type multi-scan
_exptl_absorpt_process_details
;
CrysAlisPro, Agilent Technologies,
Version 1.171.36.32 (release 02-08-2013 CrysAlis171 .NET)
(compiled Aug  2 2013,16:46:58)
Empirical absorption correction using spherical harmonics,
 implemented in SCALE3 ABSPACK scaling algorithm.
;
_exptl_crystal_colour blue
_exptl_crystal_density_diffrn 0.945
_exptl_crystal_description block
_exptl_crystal_F_000 5136
_exptl_crystal_size_max 0.09
_exptl_crystal_size_mid 0.09
_exptl_crystal_size_min 0.07
_refine_diff_density_max 0.279
_refine_diff_density_min -0.467
_refine_diff_density_rms 0.046
_refine_ls_extinction_method none
_refine_ls_goodness_of_fit_ref 1.138
_refine_ls_hydrogen_treatment constr
_refine_ls_matrix_type full
_refine_ls_number_parameters 36
_refine_ls_number_reflns 985
_refine_ls_number_restraints 0
_refine_ls_restrained_S_all 1.138
_refine_ls_R_factor_all 0.0369
_refine_ls_R_factor_gt 0.0297
_refine_ls_shift/su_max 0.001
_refine_ls_shift/su_mean 0.000
_refine_ls_structure_factor_coef Fsqd
_refine_ls_weighting_details 'w=1/[\s^2^(Fo^2^)+(0.0375P)^2^+39.3625P] where P=(Fo^2^+2Fc^2^)/3'
_refine_ls_weighting_scheme calc
_refine_ls_wR_factor_gt 0.0769
_refine_ls_wR_factor_ref 0.0818
_reflns_Friedel_coverage 0.000
_reflns_number_gt 853
_reflns_number_total 985
_reflns_threshold_expression 'I > 2\s(I)'
_cod_data_source_file c8tc01703d2.cif
_cod_data_source_block exp_3959_sq
_cod_original_cell_volume 18359.0(6)
_cod_database_code 7237335
_shelx_shelxl_version_number 2014/7
_chemical_oxdiff_formula 'C11 H10 N O'
_shelx_space_group_comment
;
The symmetry employed for this shelxl refinement is uniquely defined
by the following loop, which should always be used as a source of
symmetry information in preference to the above space-group names.
They are only intended as comments.
;
_reflns_odcompleteness_completeness 99.50
_reflns_odcompleteness_iscentric 1
_reflns_odcompleteness_theta 26.32
_olex2_refinement_description
;
1. Fixed Uiso
 At 1.2 times of:
  All C(H) groups
2.a Aromatic/amide H refined with riding coordinates:
 C3(H3)
;
_platon_squeeze_void_probe_radius 1.20
_olex2_submission_special_instructions 'No special instructions were received'

loop_
_space_group_symop_operation_xyz
'x, y, z'
'-x, -y, z'
'-x, y, -z'
'x, -y, -z'
'z, x, y'
'z, -x, -y'
'-z, -x, y'
'-z, x, -y'
'y, z, x'
'-y, z, -x'
'y, -z, -x'
'-y, -z, x'
'y, x, -z'
'-y, -x, -z'
'y, -x, z'
'-y, x, z'
'x, z, -y'
'-x, z, y'
'-x, -z, -y'
'x, -z, y'
'z, y, -x'
'z, -y, x'
'-z, y, x'
'-z, -y, -x'
'x, y+1/2, z+1/2'
'-x, -y+1/2, z+1/2'
'-x, y+1/2, -z+1/2'
'x, -y+1/2, -z+1/2'
'z, x+1/2, y+1/2'
'z, -x+1/2, -y+1/2'
'-z, -x+1/2, y+1/2'
'-z, x+1/2, -y+1/2'
'y, z+1/2, x+1/2'
'-y, z+1/2, -x+1/2'
'y, -z+1/2, -x+1/2'
'-y, -z+1/2, x+1/2'
'y, x+1/2, -z+1/2'
'-y, -x+1/2, -z+1/2'
'y, -x+1/2, z+1/2'
'-y, x+1/2, z+1/2'
'x, z+1/2, -y+1/2'
'-x, z+1/2, y+1/2'
'-x, -z+1/2, -y+1/2'
'x, -z+1/2, y+1/2'
'z, y+1/2, -x+1/2'
'z, -y+1/2, x+1/2'
'-z, y+1/2, x+1/2'
'-z, -y+1/2, -x+1/2'
'x+1/2, y, z+1/2'
'-x+1/2, -y, z+1/2'
'-x+1/2, y, -z+1/2'
'x+1/2, -y, -z+1/2'
'z+1/2, x, y+1/2'
'z+1/2, -x, -y+1/2'
'-z+1/2, -x, y+1/2'
'-z+1/2, x, -y+1/2'
'y+1/2, z, x+1/2'
'-y+1/2, z, -x+1/2'
'y+1/2, -z, -x+1/2'
'-y+1/2, -z, x+1/2'
'y+1/2, x, -z+1/2'
'-y+1/2, -x, -z+1/2'
'y+1/2, -x, z+1/2'
'-y+1/2, x, z+1/2'
'x+1/2, z, -y+1/2'
'-x+1/2, z, y+1/2'
'-x+1/2, -z, -y+1/2'
'x+1/2, -z, y+1/2'
'z+1/2, y, -x+1/2'
'z+1/2, -y, x+1/2'
'-z+1/2, y, x+1/2'
'-z+1/2, -y, -x+1/2'
'x+1/2, y+1/2, z'
'-x+1/2, -y+1/2, z'
'-x+1/2, y+1/2, -z'
'x+1/2, -y+1/2, -z'
'z+1/2, x+1/2, y'
'z+1/2, -x+1/2, -y'
'-z+1/2, -x+1/2, y'
'-z+1/2, x+1/2, -y'
'y+1/2, z+1/2, x'
'-y+1/2, z+1/2, -x'
'y+1/2, -z+1/2, -x'
'-y+1/2, -z+1/2, x'
'y+1/2, x+1/2, -z'
'-y+1/2, -x+1/2, -z'
'y+1/2, -x+1/2, z'
'-y+1/2, x+1/2, z'
'x+1/2, z+1/2, -y'
'-x+1/2, z+1/2, y'
'-x+1/2, -z+1/2, -y'
'x+1/2, -z+1/2, y'
'z+1/2, y+1/2, -x'
'z+1/2, -y+1/2, x'
'-z+1/2, y+1/2, x'
'-z+1/2, -y+1/2, -x'
'-x, -y, -z'
'x, y, -z'
'x, -y, z'
'-x, y, z'
'-z, -x, -y'
'-z, x, y'
'z, x, -y'
'z, -x, y'
'-y, -z, -x'
'y, -z, x'
'-y, z, x'
'y, z, -x'
'-y, -x, z'
'y, x, z'
'-y, x, -z'
'y, -x, -z'
'-x, -z, y'
'x, -z, -y'
'x, z, y'
'-x, z, -y'
'-z, -y, x'
'-z, y, -x'
'z, -y, -x'
'z, y, x'
'-x, -y+1/2, -z+1/2'
'x, y+1/2, -z+1/2'
'x, -y+1/2, z+1/2'
'-x, y+1/2, z+1/2'
'-z, -x+1/2, -y+1/2'
'-z, x+1/2, y+1/2'
'z, x+1/2, -y+1/2'
'z, -x+1/2, y+1/2'
'-y, -z+1/2, -x+1/2'
'y, -z+1/2, x+1/2'
'-y, z+1/2, x+1/2'
'y, z+1/2, -x+1/2'
'-y, -x+1/2, z+1/2'
'y, x+1/2, z+1/2'
'-y, x+1/2, -z+1/2'
'y, -x+1/2, -z+1/2'
'-x, -z+1/2, y+1/2'
'x, -z+1/2, -y+1/2'
'x, z+1/2, y+1/2'
'-x, z+1/2, -y+1/2'
'-z, -y+1/2, x+1/2'
'-z, y+1/2, -x+1/2'
'z, -y+1/2, -x+1/2'
'z, y+1/2, x+1/2'
'-x+1/2, -y, -z+1/2'
'x+1/2, y, -z+1/2'
'x+1/2, -y, z+1/2'
'-x+1/2, y, z+1/2'
'-z+1/2, -x, -y+1/2'
'-z+1/2, x, y+1/2'
'z+1/2, x, -y+1/2'
'z+1/2, -x, y+1/2'
'-y+1/2, -z, -x+1/2'
'y+1/2, -z, x+1/2'
'-y+1/2, z, x+1/2'
'y+1/2, z, -x+1/2'
'-y+1/2, -x, z+1/2'
'y+1/2, x, z+1/2'
'-y+1/2, x, -z+1/2'
'y+1/2, -x, -z+1/2'
'-x+1/2, -z, y+1/2'
'x+1/2, -z, -y+1/2'
'x+1/2, z, y+1/2'
'-x+1/2, z, -y+1/2'
'-z+1/2, -y, x+1/2'
'-z+1/2, y, -x+1/2'
'z+1/2, -y, -x+1/2'
'z+1/2, y, x+1/2'
'-x+1/2, -y+1/2, -z'
'x+1/2, y+1/2, -z'
'x+1/2, -y+1/2, z'
'-x+1/2, y+1/2, z'
'-z+1/2, -x+1/2, -y'
'-z+1/2, x+1/2, y'
'z+1/2, x+1/2, -y'
'z+1/2, -x+1/2, y'
'-y+1/2, -z+1/2, -x'
'y+1/2, -z+1/2, x'
'-y+1/2, z+1/2, x'
'y+1/2, z+1/2, -x'
'-y+1/2, -x+1/2, z'
'y+1/2, x+1/2, z'
'-y+1/2, x+1/2, -z'
'y+1/2, -x+1/2, -z'
'-x+1/2, -z+1/2, y'
'x+1/2, -z+1/2, -y'
'x+1/2, z+1/2, y'
'-x+1/2, z+1/2, -y'
'-z+1/2, -y+1/2, x'
'-z+1/2, y+1/2, -x'
'z+1/2, -y+1/2, -x'
'z+1/2, y+1/2, x'

loop_
_atom_site_label
_atom_site_type_symbol
_atom_site_fract_x
_atom_site_fract_y
_atom_site_fract_z
_atom_site_U_iso_or_equiv
_atom_site_adp_type
_atom_site_occupancy
_atom_site_site_symmetry_order
_atom_site_calc_flag
_atom_site_refinement_flags_posn
_atom_site_refinement_flags_adp
_atom_site_refinement_flags_occupancy
Cu1 Cu 0.78530(2) 0.28530(2) 0.5000 0.02996(18) Uani 1 4 d S T P
O1 O 0.74319(6) 0.31687(6) 0.44761(5) 0.0480(4) Uani 1 1 d . . .
C3 C 0.63473(7) 0.30042(10) 0.36527(7) 0.0362(6) Uani 1 2 d S T P
H3 H 0.6203 0.2717 0.3797 0.043 Uiso 1 2 calc RS T P
C2 C 0.67796(7) 0.32204(7) 0.38677(10) 0.0362(6) Uani 1 2 d S T P
C1 C 0.70362(8) 0.29638(8) 0.43081(10) 0.0373(6) Uani 1 2 d S T P
O2 O 0.84302(9) 0.34302(9) 0.5000 0.1025(16) Uani 1 4 d S T P

loop_
_atom_site_aniso_label
_atom_site_aniso_U_11
_atom_site_aniso_U_22
_atom_site_aniso_U_33
_atom_site_aniso_U_23
_atom_site_aniso_U_13
_atom_site_aniso_U_12
Cu1 0.0319(2) 0.0319(2) 0.0261(3) 0.000 0.000 -0.01051(18)
O1 0.0506(9) 0.0487(9) 0.0447(8) 0.0139(7) -0.0138(7) -0.0139(7)
C3 0.0373(9) 0.0342(14) 0.0373(9) 0.0037(8) 0.0014(11) -0.0037(8)
C2 0.0384(9) 0.0384(9) 0.0319(13) 0.0034(8) -0.0034(8) -0.0026(11)
C1 0.0425(10) 0.0425(10) 0.0269(13) 0.0014(8) -0.0014(8) -0.0082(12)
O2 0.0754(19) 0.0754(19) 0.157(4) 0.000 0.000 -0.049(2)

loop_
_atom_type_symbol
_atom_type_description
_atom_type_scat_dispersion_real
_atom_type_scat_dispersion_imag
_atom_type_scat_source
C C 0.0033 0.0016 'International Tables Vol C Tables 4.2.6.8 and 6.1.1.4'
H H 0.0000 0.0000 'International Tables Vol C Tables 4.2.6.8 and 6.1.1.4'
Cu Cu 0.3201 1.2651 'International Tables Vol C Tables 4.2.6.8 and 6.1.1.4'
O O 0.0106 0.0060 'International Tables Vol C Tables 4.2.6.8 and 6.1.1.4'

loop_
_geom_angle_atom_site_label_1
_geom_angle_atom_site_label_2
_geom_angle_atom_site_label_3
_geom_angle
_geom_angle_site_symmetry_1
_geom_angle_site_symmetry_3
O1 Cu1 Cu1 84.24(4) 98_556 169_656
O1 Cu1 Cu1 84.24(4) 85_546 169_656
O1 Cu1 Cu1 84.24(4) 182_545 169_656
O1 Cu1 Cu1 84.24(4) . 169_656
O1 Cu1 O1 168.48(9) . 85_546
O1 Cu1 O1 89.11(9) . 182_545
O1 Cu1 O1 89.73(9) 182_545 85_546
O1 Cu1 O1 89.73(9) . 98_556
O1 Cu1 O1 168.48(9) 182_545 98_556
O1 Cu1 O1 89.11(9) 85_546 98_556
O1 Cu1 O2 95.76(4) 98_556 .
O1 Cu1 O2 95.76(4) 182_545 .
O1 Cu1 O2 95.76(4) . .
O1 Cu1 O2 95.76(4) 85_546 .
O2 Cu1 Cu1 180.00(9) . 169_656
C1 O1 Cu1 122.50(15) . .
C2 C3 H3 120.1 7_665 .
C2 C3 H3 120.1 . .
C2 C3 C2 119.8(3) 7_665 .
C3 C2 C3 120.2(3) 10_656 .
C3 C2 C1 119.83(13) 10_656 .
C3 C2 C1 119.83(13) . .
O1 C1 O1 126.2(3) 109_665 .
O1 C1 C2 116.91(13) . .
O1 C1 C2 116.90(13) 109_665 .

loop_
_geom_bond_atom_site_label_1
_geom_bond_atom_site_label_2
_geom_bond_distance
_geom_bond_site_symmetry_2
Cu1 Cu1 2.6340(8) 169_656
Cu1 O1 1.9589(14) .
Cu1 O1 1.9590(14) 98_556
Cu1 O1 1.9590(14) 182_545
Cu1 O1 1.9590(14) 85_546
Cu1 O2 2.153(4) .
O1 C1 1.2564(19) .
C3 H3 0.9300 .
C3 C2 1.3955(19) .
C3 C2 1.3956(19) 7_665
C2 C3 1.3955(19) 10_656
C2 C1 1.505(4) .
C1 O1 1.2563(19) 109_665

loop_
_geom_torsion_atom_site_label_1
_geom_torsion_atom_site_label_2
_geom_torsion_atom_site_label_3
_geom_torsion_atom_site_label_4
_geom_torsion
_geom_torsion_site_symmetry_1
_geom_torsion_site_symmetry_4
Cu1 O1 C1 O1 7.2(4) . 109_665
Cu1 O1 C1 C2 -173.63(17) . .
C3 C2 C1 O1 178.0(3) . .
C3 C2 C1 O1 2.7(4) 10_656 .
C3 C2 C1 O1 -2.7(4) . 109_665
C3 C2 C1 O1 -178.0(3) 10_656 109_665
C2 C3 C2 C3 0.3(6) 7_665 10_656
C2 C3 C2 C1 -175.05(19) 7_665 .

loop_
_platon_squeeze_void_nr
_platon_squeeze_void_average_x
_platon_squeeze_void_average_y
_platon_squeeze_void_average_z
_platon_squeeze_void_volume
_platon_squeeze_void_count_electrons
_platon_squeeze_void_content
1 -0.008 -0.031 -0.008 11813 1242 ' '
